data_4332873
loop_
_publ_author_name
'Sugiura, Tetsuya'
'Yoshikawa, Hirofumi'
'Awaga, Kunio'

_publ_section_title
;
 1D Helical Polymeric Chain with a Pseudo-53Screw Axis Formed by
 Cuprophilicity. Synthesis and Crystal Structure of Copper(I) Pivalate
;
_journal_issue 19
_journal_name_full 'Inorganic Chemistry'
_journal_page_first 7584
_journal_page_last 7586
_journal_paper_doi 10.1021/ic060989b
_journal_volume 45
_journal_year 2006
_chemical_formula_sum 'C25 H45 Cu5 O10'
_chemical_formula_weight 823.31
_chemical_name_common Copperpivalate
_space_group_IT_number 2
_symmetry_cell_setting triclinic
_symmetry_space_group_name_Hall '-P 1'
_symmetry_space_group_name_H-M 'P -1'
_atom_sites_solution_hydrogens geom
_atom_sites_solution_primary direct
_atom_sites_solution_secondary difmap
_audit_creation_method SHELXL-97
_cell_angle_alpha 92.067(4)
_cell_angle_beta 95.692(6)
_cell_angle_gamma 101.207(7)
_cell_formula_units_Z 2
_cell_length_a 6.353(2)
_cell_length_b 13.136(5)
_cell_length_c 21.035(8)
_cell_measurement_reflns_used 4172
_cell_measurement_temperature 173(2)
_cell_measurement_theta_max 27.4835
_cell_measurement_theta_min 3.1680
_cell_volume 1710.7(11)
_computing_molecular_graphics 'ORTEP 3 for windows'
_computing_structure_refinement 'SHELXL-97 (Sheldrick, 1997)'
_computing_structure_solution 'SHELXS-97 (Sheldrick, 1990)'
_diffrn_ambient_temperature 173(2)
_diffrn_measured_fraction_theta_full 0.956
_diffrn_measured_fraction_theta_max 0.956
_diffrn_measurement_device_type 'Rigaku Mercury CCD'
_diffrn_measurement_method \w
_diffrn_radiation_monochromator graphite
_diffrn_radiation_source 'fine-focus sealed tube'
_diffrn_radiation_type MoK\a
_diffrn_radiation_wavelength 0.71070
_diffrn_reflns_av_R_equivalents 0.0431
_diffrn_reflns_av_sigmaI/netI 0.0678
_diffrn_reflns_limit_h_max 8
_diffrn_reflns_limit_h_min -8
_diffrn_reflns_limit_k_max 17
_diffrn_reflns_limit_k_min -15
_diffrn_reflns_limit_l_max 27
_diffrn_reflns_limit_l_min -27
_diffrn_reflns_number 13903
_diffrn_reflns_theta_full 27.48
_diffrn_reflns_theta_max 27.48
_diffrn_reflns_theta_min 3.17
_exptl_absorpt_coefficient_mu 3.103
_exptl_absorpt_correction_T_max 0.5757
_exptl_absorpt_correction_T_min 0.5757
_exptl_absorpt_correction_type integration
_exptl_crystal_colour colorless
_exptl_crystal_density_diffrn 1.598
_exptl_crystal_density_method 'not measured'
_exptl_crystal_description rod-like
_exptl_crystal_F_000 840
_exptl_crystal_size_max 0.30
_exptl_crystal_size_mid 0.01
_exptl_crystal_size_min 0.01
_refine_diff_density_max 1.946
_refine_diff_density_min -1.044
_refine_diff_density_rms 0.173
_refine_ls_extinction_method none
_refine_ls_goodness_of_fit_ref 1.130
_refine_ls_hydrogen_treatment none
_refine_ls_matrix_type full
_refine_ls_number_parameters 361
_refine_ls_number_reflns 7516
_refine_ls_number_restraints 0
_refine_ls_restrained_S_all 1.130
_refine_ls_R_factor_all 0.1133
_refine_ls_R_factor_gt 0.0885
_refine_ls_shift/su_max 0.000
_refine_ls_shift/su_mean 0.000
_refine_ls_structure_factor_coef Fsqd
_refine_ls_weighting_details 'calc w=1/[\s^2^(Fo^2^)+(0.0476P)^2^+28.5212P] where P=(Fo^2^+2Fc^2^)/3'
_refine_ls_weighting_scheme calc
_refine_ls_wR_factor_gt 0.2188
_refine_ls_wR_factor_ref 0.2323
_reflns_number_gt 5568
_reflns_number_total 7516
_reflns_threshold_expression >2sigma(I)
_cod_data_source_file ic060989bsup1.cif
_cod_data_source_block Cupivalate
_cod_original_cell_volume 1710.6(11)
_cod_original_sg_symbol_H-M P-1
_cod_database_code 4332873

loop_
_symmetry_equiv_pos_as_xyz
'x, y, z'
'-x, -y, -z'

loop_
_atom_site_label
_atom_site_type_symbol
_atom_site_fract_x
_atom_site_fract_y
_atom_site_fract_z
_atom_site_U_iso_or_equiv
_atom_site_adp_type
_atom_site_occupancy
_atom_site_symmetry_multiplicity
_atom_site_calc_flag
_atom_site_refinement_flags
Cu1 Cu -0.3297(2) 0.31904(10) 0.26051(6) 0.0384(3) Uani 1 1 d .
Cu2 Cu -0.2294(2) 0.13467(9) 0.20367(6) 0.0355(3) Uani 1 1 d .
Cu3 Cu 0.0451(2) 0.24228(9) 0.31207(6) 0.0351(3) Uani 1 1 d .
Cu4 Cu 0.2057(2) 0.24395(9) 0.19023(6) 0.0353(3) Uani 1 1 d .
Cu5 Cu 0.3868(2) 0.12713(10) 0.28543(6) 0.0359(3) Uani 1 1 d .
O1 O -0.3122(13) 0.3551(6) 0.1770(4) 0.0477(19) Uani 1 1 d .
C1 C -0.2823(16) 0.3030(8) 0.1292(5) 0.035(2) Uani 1 1 d .
C2 C -0.2809(18) 0.3510(9) 0.0647(5) 0.040(2) Uani 1 1 d .
C3 C -0.068(2) 0.3403(13) 0.0392(6) 0.069(4) Uani 1 1 d .
H1 H -0.0613 0.3697 -0.0018 0.104 Uiso 1 1 calc R
H2 H -0.0608 0.2681 0.0351 0.104 Uiso 1 1 calc R
H3 H 0.0506 0.3764 0.0685 0.104 Uiso 1 1 calc R
C4 C -0.304(3) 0.4635(10) 0.0709(6) 0.065(4) Uani 1 1 d .
H4 H -0.3018 0.4925 0.0297 0.098 Uiso 1 1 calc R
H5 H -0.1871 0.5021 0.0998 0.098 Uiso 1 1 calc R
H6 H -0.4387 0.4670 0.0873 0.098 Uiso 1 1 calc R
C5 C -0.471(2) 0.2860(10) 0.0208(6) 0.053(3) Uani 1 1 d .
H7 H -0.4750 0.3134 -0.0209 0.079 Uiso 1 1 calc R
H8 H -0.6035 0.2889 0.0384 0.079 Uiso 1 1 calc R
H9 H -0.4531 0.2152 0.0175 0.079 Uiso 1 1 calc R
O2 O -0.2569(13) 0.2098(6) 0.1314(3) 0.0453(18) Uani 1 1 d .
O3 O -0.2222(11) 0.0266(5) 0.2570(3) 0.0374(16) Uani 1 1 d .
C6 C -0.1436(15) 0.0305(7) 0.3145(5) 0.032(2) Uani 1 1 d .
C7 C -0.1843(16) -0.0675(7) 0.3505(5) 0.035(2) Uani 1 1 d .
C8 C -0.4272(18) -0.0975(10) 0.3543(7) 0.058(3) Uani 1 1 d .
H10 H -0.4582 -0.1596 0.3772 0.088 Uiso 1 1 calc R
H11 H -0.5013 -0.1095 0.3119 0.088 Uiso 1 1 calc R
H12 H -0.4746 -0.0421 0.3763 0.088 Uiso 1 1 calc R
C9 C -0.070(3) -0.0525(11) 0.4175(6) 0.072(4) Uani 1 1 d .
H13 H -0.1002 -0.1164 0.4387 0.107 Uiso 1 1 calc R
H14 H -0.1189 0.0009 0.4408 0.107 Uiso 1 1 calc R
H15 H 0.0831 -0.0325 0.4156 0.107 Uiso 1 1 calc R
C10 C -0.111(2) -0.1530(9) 0.3125(7) 0.063(4) Uani 1 1 d .
H16 H -0.1356 -0.2161 0.3347 0.094 Uiso 1 1 calc R
H17 H 0.0402 -0.1324 0.3081 0.094 Uiso 1 1 calc R
H18 H -0.1912 -0.1641 0.2709 0.094 Uiso 1 1 calc R
O4 O -0.0402(12) 0.1130(5) 0.3445(3) 0.0412(17) Uani 1 1 d .
O5 O 0.1372(12) 0.3842(5) 0.3071(4) 0.0434(18) Uani 1 1 d .
C11 C 0.2169(16) 0.4310(7) 0.2604(5) 0.035(2) Uani 1 1 d .
C12 C 0.2764(19) 0.5494(8) 0.2675(6) 0.046(3) Uani 1 1 d .
C13 C 0.394(3) 0.5935(11) 0.2113(9) 0.093(6) Uani 1 1 d .
H19 H 0.4302 0.6680 0.2170 0.139 Uiso 1 1 calc R
H20 H 0.3015 0.5738 0.1721 0.139 Uiso 1 1 calc R
H21 H 0.5232 0.5665 0.2097 0.139 Uiso 1 1 calc R
C14 C 0.436(4) 0.5757(13) 0.3268(9) 0.113(8) Uani 1 1 d .
H22 H 0.4791 0.6499 0.3334 0.170 Uiso 1 1 calc R
H23 H 0.5606 0.5463 0.3215 0.170 Uiso 1 1 calc R
H24 H 0.3699 0.5478 0.3632 0.170 Uiso 1 1 calc R
C15 C 0.073(3) 0.5877(12) 0.2728(14) 0.143(11) Uani 1 1 d .
H25 H 0.1050 0.6623 0.2774 0.214 Uiso 1 1 calc R
H26 H 0.0083 0.5601 0.3094 0.214 Uiso 1 1 calc R
H27 H -0.0245 0.5656 0.2349 0.214 Uiso 1 1 calc R
O6 O 0.2484(11) 0.3864(5) 0.2091(4) 0.0407(17) Uani 1 1 d .
O7 O 0.1624(13) 0.1168(5) 0.1461(3) 0.0443(18) Uani 1 1 d .
C16 C 0.2125(15) 0.0337(8) 0.1650(5) 0.033(2) Uani 1 1 d .
C17 C 0.1595(18) -0.0614(8) 0.1180(5) 0.039(2) Uani 1 1 d .
C18 C 0.246(3) -0.1504(10) 0.1465(6) 0.066(4) Uani 1 1 d .
H28 H 0.1778 -0.1699 0.1842 0.099 Uiso 1 1 calc R
H29 H 0.3994 -0.1295 0.1578 0.099 Uiso 1 1 calc R
H30 H 0.2176 -0.2087 0.1158 0.099 Uiso 1 1 calc R
C19 C 0.263(2) -0.0295(10) 0.0571(6) 0.060(3) Uani 1 1 d .
H31 H 0.2058 0.0273 0.0397 0.090 Uiso 1 1 calc R
H32 H 0.2321 -0.0874 0.0261 0.090 Uiso 1 1 calc R
H33 H 0.4167 -0.0084 0.0671 0.090 Uiso 1 1 calc R
C20 C -0.085(2) -0.0901(10) 0.1044(6) 0.058(3) Uani 1 1 d .
H34 H -0.1464 -0.1105 0.1431 0.086 Uiso 1 1 calc R
H35 H -0.1242 -0.1467 0.0726 0.086 Uiso 1 1 calc R
H36 H -0.1392 -0.0312 0.0891 0.086 Uiso 1 1 calc R
O8 O 0.3027(13) 0.0262(6) 0.2200(3) 0.0438(18) Uani 1 1 d .
O9 O 0.4576(12) 0.1879(6) 0.3677(3) 0.0433(17) Uani 1 1 d .
C21 C -0.4209(15) 0.2736(8) 0.3856(4) 0.033(2) Uani 1 1 d .
O10 O -0.3211(12) 0.3346(6) 0.3488(4) 0.0446(18) Uani 1 1 d .
C22 C -0.3934(17) 0.3043(9) 0.4568(4) 0.041(2) Uani 1 1 d .
C23 C -0.618(2) 0.3050(12) 0.4768(6) 0.064(4) Uani 1 1 d .
H37 H -0.7077 0.2373 0.4677 0.096 Uiso 1 1 calc R
H38 H -0.6809 0.3552 0.4535 0.096 Uiso 1 1 calc R
H39 H -0.6065 0.3229 0.5218 0.096 Uiso 1 1 calc R
C24 C -0.248(2) 0.4073(12) 0.4702(6) 0.078(5) Uani 1 1 d .
H40 H -0.1078 0.4039 0.4576 0.118 Uiso 1 1 calc R
H41 H -0.2343 0.4260 0.5152 0.118 Uiso 1 1 calc R
H42 H -0.3060 0.4585 0.4466 0.118 Uiso 1 1 calc R
C25 C -0.301(2) 0.2193(13) 0.4916(6) 0.069(4) Uani 1 1 d .
H43 H -0.1596 0.2183 0.4794 0.103 Uiso 1 1 calc R
H44 H -0.3937 0.1530 0.4801 0.103 Uiso 1 1 calc R
H45 H -0.2916 0.2335 0.5370 0.103 Uiso 1 1 calc R

loop_
_atom_site_aniso_label
_atom_site_aniso_U_11
_atom_site_aniso_U_22
_atom_site_aniso_U_33
_atom_site_aniso_U_23
_atom_site_aniso_U_13
_atom_site_aniso_U_12
Cu1 0.0447(7) 0.0422(7) 0.0327(6) 0.0076(5) 0.0136(5) 0.0140(6)
Cu2 0.0359(7) 0.0339(6) 0.0366(6) 0.0097(5) 0.0002(5) 0.0072(5)
Cu3 0.0353(7) 0.0257(6) 0.0425(7) 0.0038(5) 0.0051(5) 0.0008(5)
Cu4 0.0375(7) 0.0276(6) 0.0422(7) 0.0018(5) 0.0067(5) 0.0087(5)
Cu5 0.0345(6) 0.0354(6) 0.0345(6) -0.0043(5) -0.0050(5) 0.0047(5)
O1 0.060(5) 0.048(5) 0.043(4) 0.010(3) 0.017(4) 0.025(4)
C1 0.032(5) 0.039(5) 0.036(5) 0.020(4) 0.008(4) 0.008(4)
C2 0.044(6) 0.052(6) 0.027(5) 0.011(4) 0.005(4) 0.016(5)
C3 0.054(8) 0.112(12) 0.053(8) 0.027(8) 0.022(6) 0.033(8)
C4 0.104(12) 0.060(8) 0.042(7) 0.020(6) 0.008(7) 0.035(8)
C5 0.053(7) 0.061(8) 0.047(7) 0.009(6) 0.004(6) 0.016(6)
O2 0.058(5) 0.050(5) 0.032(4) 0.010(3) 0.005(3) 0.020(4)
O3 0.043(4) 0.029(3) 0.038(4) 0.003(3) -0.006(3) 0.005(3)
C6 0.025(5) 0.029(5) 0.040(5) 0.008(4) 0.000(4) 0.002(4)
C7 0.035(5) 0.031(5) 0.039(5) 0.010(4) 0.001(4) 0.009(4)
C8 0.036(6) 0.056(7) 0.085(10) 0.032(7) 0.019(6) 0.003(5)
C9 0.089(11) 0.068(9) 0.046(7) 0.030(6) -0.014(7) -0.006(8)
C10 0.082(10) 0.040(6) 0.080(9) 0.018(6) 0.026(8) 0.032(7)
O4 0.047(4) 0.029(4) 0.043(4) 0.006(3) -0.001(3) -0.001(3)
O5 0.049(4) 0.025(3) 0.055(5) -0.006(3) 0.017(4) 0.002(3)
C11 0.032(5) 0.024(4) 0.049(6) 0.004(4) 0.009(4) 0.001(4)
C12 0.044(6) 0.033(5) 0.061(7) 0.000(5) 0.009(5) 0.003(5)
C13 0.104(13) 0.040(8) 0.131(16) 0.036(9) 0.037(11) -0.011(8)
C14 0.150(19) 0.052(9) 0.106(15) -0.002(9) -0.029(13) -0.036(11)
C15 0.081(12) 0.038(8) 0.33(4) 0.005(14) 0.065(17) 0.034(8)
O6 0.036(4) 0.029(3) 0.059(5) 0.006(3) 0.019(3) 0.005(3)
O7 0.063(5) 0.034(4) 0.038(4) -0.003(3) -0.006(4) 0.019(4)
C16 0.028(5) 0.040(5) 0.032(5) 0.000(4) -0.005(4) 0.013(4)
C17 0.046(6) 0.034(5) 0.036(5) -0.008(4) 0.004(4) 0.009(4)
C18 0.102(12) 0.046(7) 0.052(7) -0.013(6) 0.000(7) 0.027(7)
C19 0.092(10) 0.052(7) 0.039(6) -0.005(5) 0.013(6) 0.019(7)
C20 0.055(8) 0.061(8) 0.048(7) -0.015(6) -0.007(6) 0.002(6)
O8 0.054(5) 0.043(4) 0.035(4) -0.002(3) -0.010(3) 0.018(4)
O9 0.046(4) 0.044(4) 0.033(4) -0.002(3) 0.000(3) -0.003(3)
C21 0.032(5) 0.039(5) 0.022(4) -0.003(4) 0.000(4) -0.002(4)
O10 0.049(4) 0.041(4) 0.041(4) 0.005(3) 0.013(3) -0.003(3)
C22 0.042(6) 0.055(6) 0.021(4) -0.001(4) 0.005(4) 0.002(5)
C23 0.059(8) 0.081(10) 0.056(8) -0.010(7) 0.019(6) 0.018(7)
C24 0.075(10) 0.095(11) 0.043(7) -0.022(7) 0.009(7) -0.035(8)
C25 0.068(9) 0.104(12) 0.038(7) 0.001(7) -0.005(6) 0.034(8)

loop_
_atom_type_symbol
_atom_type_description
_atom_type_scat_dispersion_real
_atom_type_scat_dispersion_imag
_atom_type_scat_source
Cu Cu 0.3201 1.2651 'International Tables Vol C Tables 4.2.6.8 and 6.1.1.4'
C C 0.0033 0.0016 'International Tables Vol C Tables 4.2.6.8 and 6.1.1.4'
O O 0.0106 0.0060 'International Tables Vol C Tables 4.2.6.8 and 6.1.1.4'
H H 0.0000 0.0000 'International Tables Vol C Tables 4.2.6.8 and 6.1.1.4'

loop_
_geom_angle_atom_site_label_1
_geom_angle_atom_site_label_2
_geom_angle_atom_site_label_3
_geom_angle
_geom_angle_site_symmetry_1
_geom_angle_site_symmetry_3
O1 Cu1 O10 159.2(3) . .
O1 Cu1 Cu2 79.0(2) . .
O10 Cu1 Cu2 119.5(2) . .
O1 Cu1 Cu3 112.0(2) . .
O10 Cu1 Cu3 74.1(3) . .
Cu2 Cu1 Cu3 59.83(4) . .
O1 Cu1 Cu5 118.9(3) . 1_455
O10 Cu1 Cu5 79.8(2) . 1_455
Cu2 Cu1 Cu5 65.21(5) . 1_455
Cu3 Cu1 Cu5 91.20(5) . 1_455
O3 Cu2 O2 162.5(3) . .
O3 Cu2 Cu1 115.7(2) . .
O2 Cu2 Cu1 80.2(2) . .
O3 Cu2 Cu3 79.6(2) . .
O2 Cu2 Cu3 116.3(3) . .
Cu1 Cu2 Cu3 60.44(5) . .
O3 Cu2 Cu4 110.3(2) . .
O2 Cu2 Cu4 75.1(3) . .
Cu1 Cu2 Cu4 90.88(5) . .
Cu3 Cu2 Cu4 59.14(5) . .
O5 Cu3 O4 161.7(3) . .
O5 Cu3 Cu4 80.6(2) . .
O4 Cu3 Cu4 116.5(2) . .
O5 Cu3 Cu2 116.4(3) . .
O4 Cu3 Cu2 79.7(2) . .
Cu4 Cu3 Cu2 60.93(5) . .
O5 Cu3 Cu1 74.2(3) . .
O4 Cu3 Cu1 110.0(2) . .
Cu4 Cu3 Cu1 91.52(5) . .
Cu2 Cu3 Cu1 59.73(5) . .
O5 Cu3 Cu5 111.6(2) . .
O4 Cu3 Cu5 75.3(2) . .
Cu4 Cu3 Cu5 58.76(4) . .
Cu2 Cu3 Cu5 90.30(5) . .
Cu1 Cu3 Cu5 146.59(6) . .
O7 Cu4 O6 162.2(3) . .
O7 Cu4 Cu3 115.6(3) . .
O6 Cu4 Cu3 80.5(2) . .
O7 Cu4 Cu5 80.0(2) . .
O6 Cu4 Cu5 115.8(3) . .
Cu3 Cu4 Cu5 62.57(5) . .
O7 Cu4 Cu2 72.1(3) . .
O6 Cu4 Cu2 113.4(2) . .
Cu3 Cu4 Cu2 59.93(4) . .
Cu5 Cu4 Cu2 91.93(5) . .
O8 Cu5 O9 160.0(3) . .
O8 Cu5 Cu4 79.9(2) . .
O9 Cu5 Cu4 117.7(2) . .
O8 Cu5 Cu1 118.5(3) . 1_655
O9 Cu5 Cu1 79.4(2) . 1_655
Cu4 Cu5 Cu1 65.84(5) . 1_655
O8 Cu5 Cu3 113.6(2) . .
O9 Cu5 Cu3 72.6(3) . .
Cu4 Cu5 Cu3 58.67(5) . .
Cu1 Cu5 Cu3 90.61(5) 1_655 .
C1 O1 Cu1 130.1(7) . .
O1 C1 O2 122.9(9) . .
O1 C1 C2 119.5(9) . .
O2 C1 C2 117.6(9) . .
C1 C2 C4 110.8(9) . .
C1 C2 C3 106.9(9) . .
C4 C2 C3 111.9(11) . .
C1 C2 C5 106.7(9) . .
C4 C2 C5 110.8(10) . .
C3 C2 C5 109.6(10) . .
C1 O2 Cu2 127.4(7) . .
C6 O3 Cu2 128.5(6) . .
O3 C6 O4 123.5(9) . .
O3 C6 C7 118.2(8) . .
O4 C6 C7 118.2(9) . .
C9 C7 C6 112.2(9) . .
C9 C7 C10 110.6(11) . .
C6 C7 C10 108.1(9) . .
C9 C7 C8 108.8(10) . .
C6 C7 C8 107.5(8) . .
C10 C7 C8 109.5(10) . .
C6 O4 Cu3 127.7(7) . .
C11 O5 Cu3 127.1(7) . .
O6 C11 O5 124.6(9) . .
O6 C11 C12 118.4(9) . .
O5 C11 C12 117.0(9) . .
C15 C12 C14 113.2(16) . .
C15 C12 C11 107.2(10) . .
C14 C12 C11 106.2(11) . .
C15 C12 C13 112.4(14) . .
C14 C12 C13 106.7(13) . .
C11 C12 C13 110.9(10) . .
C11 O6 Cu4 127.0(7) . .
C16 O7 Cu4 128.3(7) . .
O8 C16 O7 123.1(9) . .
O8 C16 C17 119.3(9) . .
O7 C16 C17 117.6(8) . .
C18 C17 C20 110.4(11) . .
C18 C17 C16 110.4(9) . .
C20 C17 C16 107.2(9) . .
C18 C17 C19 110.8(10) . .
C20 C17 C19 110.9(10) . .
C16 C17 C19 107.1(9) . .
C16 O8 Cu5 128.6(7) . .
C21 O9 Cu5 128.5(7) 1_655 .
O9 C21 O10 124.5(9) 1_455 .
O9 C21 C22 117.0(9) 1_455 .
O10 C21 C22 118.5(9) . .
C21 O10 Cu1 127.8(7) . .
C24 C22 C21 110.6(9) . .
C24 C22 C23 111.7(11) . .
C21 C22 C23 107.4(9) . .
C24 C22 C25 111.1(11) . .
C21 C22 C25 107.2(9) . .
C23 C22 C25 108.7(10) . .

loop_
_geom_bond_atom_site_label_1
_geom_bond_atom_site_label_2
_geom_bond_distance
_geom_bond_site_symmetry_2
Cu1 O1 1.844(8) .
Cu1 O10 1.855(7) .
Cu1 Cu2 2.871(2) .
Cu1 Cu3 2.891(2) .
Cu1 Cu5 2.897(2) 1_455
Cu2 O3 1.846(7) .
Cu2 O2 1.853(7) .
Cu2 Cu3 2.8738(19) .
Cu2 Cu4 2.902(2) .
Cu3 O5 1.852(7) .
Cu3 O4 1.854(7) .
Cu3 Cu4 2.850(2) .
Cu3 Cu5 2.9619(19) .
Cu4 O7 1.841(7) .
Cu4 O6 1.860(7) .
Cu4 Cu5 2.8531(19) .
Cu5 O8 1.840(7) .
Cu5 O9 1.854(7) .
Cu5 Cu1 2.897(2) 1_655
O1 C1 1.247(12) .
C1 O2 1.268(12) .
C1 C2 1.516(13) .
C2 C4 1.516(16) .
C2 C3 1.530(16) .
C2 C5 1.536(16) .
O3 C6 1.256(11) .
C6 O4 1.264(11) .
C6 C7 1.509(13) .
C7 C9 1.509(15) .
C7 C10 1.526(15) .
C7 C8 1.527(14) .
O5 C11 1.274(12) .
C11 O6 1.261(12) .
C11 C12 1.525(14) .
C12 C15 1.485(19) .
C12 C14 1.51(2) .
C12 C13 1.532(19) .
O7 C16 1.262(12) .
C16 O8 1.256(11) .
C16 C17 1.527(13) .
C17 C18 1.506(16) .
C17 C20 1.522(16) .
C17 C19 1.534(16) .
O9 C21 1.257(11) 1_655
C21 O9 1.257(11) 1_455
C21 O10 1.259(11) .
C21 C22 1.521(12) .
C22 C24 1.483(16) .
C22 C23 1.529(16) .
C22 C25 1.535(17) .
